data_2216795
loop_
_publ_author_name
'Brewer, Greg A.'
'Jasinski, Jerry P.'
'Butcher, Ray J.'
'Scheidt, W. Robert'

_publ_section_title
;
 <i>N</i>,<i>N</i>'-Bis(2-acetylphenyl)ethanediamide
;
_journal_coeditor_code SJ2430
_journal_issue 12
_journal_name_full 'Acta Crystallographica Section E'
_journal_page_first o4887
_journal_page_last o4888
_journal_paper_doi 10.1107/S1600536807060527
_journal_volume 63
_journal_year 2007
_chemical_formula_iupac 'C18 H16 N2 O4'
_chemical_formula_moiety 'C18 H16 N2 O4'
_chemical_formula_sum 'C18 H16 N2 O4'
_chemical_formula_weight 324.33
_chemical_name_systematic
;
N,N'-bis(2-acetylphenyl) ethanediamide
;
_space_group_IT_number 14
_symmetry_cell_setting monoclinic
_symmetry_space_group_name_Hall '-P 2yn'
_symmetry_space_group_name_H-M 'P 1 21/n 1'
_atom_sites_solution_hydrogens geom
_atom_sites_solution_primary direct
_atom_sites_solution_secondary difmap
_cell_angle_alpha 90.00
_cell_angle_beta 106.4020(10)
_cell_angle_gamma 90.00
_cell_formula_units_Z 2
_cell_length_a 6.9062(5)
_cell_length_b 11.8955(8)
_cell_length_c 9.6702(7)
_cell_measurement_reflns_used 3118
_cell_measurement_temperature 130
_cell_measurement_theta_max 28.279
_cell_measurement_theta_min 2.784
_cell_volume 762.10(9)
_computing_cell_refinement 'SAINT (Bruker, 2006)'
_computing_data_collection 'SMART (Bruker, 2000)'
_computing_data_reduction 'SAINT (Bruker, 2006)'
_computing_molecular_graphics 'SHELXTL (Bruker, 2000)'
_computing_publication_material 'SHELXTL (Bruker, 2000)'
_computing_structure_refinement 'SHELXL97 (Sheldrick, 1997)'
_computing_structure_solution 'SHELXS90 (Sheldrick, 1990)'
_diffrn_ambient_temperature 130
_diffrn_measured_fraction_theta_full 0.997
_diffrn_measured_fraction_theta_max 0.932
_diffrn_measurement_device_type 'Bruker SMART CCD area-detector'
_diffrn_measurement_method '\f and \w scans'
_diffrn_radiation_monochromator graphite
_diffrn_radiation_source 'fine-focus sealed tube'
_diffrn_radiation_type MoK\a
_diffrn_radiation_wavelength 0.71073
_diffrn_reflns_av_R_equivalents 0.0176
_diffrn_reflns_av_sigmaI/netI 0.0166
_diffrn_reflns_limit_h_max 9
_diffrn_reflns_limit_h_min -9
_diffrn_reflns_limit_k_max 15
_diffrn_reflns_limit_k_min -11
_diffrn_reflns_limit_l_max 12
_diffrn_reflns_limit_l_min -9
_diffrn_reflns_number 4600
_diffrn_reflns_theta_full 25.00
_diffrn_reflns_theta_max 28.28
_diffrn_reflns_theta_min 2.78
_diffrn_standards_number 0
_exptl_absorpt_coefficient_mu 0.101
_exptl_absorpt_correction_T_max 0.9622
_exptl_absorpt_correction_T_min 0.7015
_exptl_absorpt_correction_type multi-scan
_exptl_absorpt_process_details '(SADABS; Sheldrick, 1996)'
_exptl_crystal_colour orange--brown
_exptl_crystal_density_diffrn 1.413
_exptl_crystal_density_method 'not measured'
_exptl_crystal_description block
_exptl_crystal_F_000 340
_exptl_crystal_size_max 0.5
_exptl_crystal_size_mid 0.5
_exptl_crystal_size_min 0.4
_refine_diff_density_max 0.321
_refine_diff_density_min -0.275
_refine_ls_extinction_method none
_refine_ls_goodness_of_fit_ref 1.116
_refine_ls_hydrogen_treatment constr
_refine_ls_matrix_type full
_refine_ls_number_parameters 105
_refine_ls_number_reflns 1762
_refine_ls_number_restraints 0
_refine_ls_restrained_S_all 1.116
_refine_ls_R_factor_all 0.0413
_refine_ls_R_factor_gt 0.0385
_refine_ls_shift/su_max <0.001
_refine_ls_shift/su_mean <0.001
_refine_ls_structure_factor_coef Fsqd
_refine_ls_weighting_details 'calc w=1/[\s^2^(Fo^2^)+(0.0624P)^2^+0.1553P] where P=(Fo^2^+2Fc^2^)/3'
_refine_ls_weighting_scheme calc
_refine_ls_wR_factor_gt 0.1080
_refine_ls_wR_factor_ref 0.1105
_reflns_number_gt 1606
_reflns_number_total 1762
_reflns_threshold_expression I>2\s(I)
_cod_data_source_file sj2430.cif
_cod_data_source_block I
_cod_original_sg_symbol_H-M 'P 21/n'
_cod_database_code 2216795
_cod_database_fobs_code 2216795

loop_
_symmetry_equiv_pos_as_xyz
'x, y, z'
'-x+1/2, y+1/2, -z+1/2'
'-x, -y, -z'
'x-1/2, -y-1/2, z-1/2'

loop_
_atom_site_type_symbol
_atom_site_label
_atom_site_fract_x
_atom_site_fract_y
_atom_site_fract_z
_atom_site_U_iso_or_equiv
_atom_site_adp_type
_atom_site_calc_flag
_atom_site_refinement_flags
_atom_site_occupancy
N N1 0.19444(13) 0.55957(7) 0.93637(9) 0.0193(2) Uiso d . 1
H H1A 0.1919 0.6224 0.9838 0.023 Uiso calc R 1
O O1 0.03494(11) 0.38702(6) 0.89371(8) 0.0240(2) Uani d . 1
C C1 0.33539(15) 0.55559(9) 0.85690(10) 0.0184(2) Uani d . 1
O O2 0.33333(13) 0.76212(7) 1.01843(9) 0.0304(2) Uani d . 1
C C2 0.46463(15) 0.64932(9) 0.86234(11) 0.0192(2) Uani d . 1
C C3 0.60129(15) 0.64574(9) 0.77928(11) 0.0216(2) Uani d . 1
H H3A 0.6869 0.7085 0.7805 0.026 Uiso calc R 1
C C4 0.61485(16) 0.55348(10) 0.69564(11) 0.0233(3) Uani d . 1
H H4A 0.7073 0.5533 0.6392 0.028 Uiso calc R 1
C C5 0.49177(16) 0.46099(9) 0.69504(12) 0.0228(3) Uani d . 1
H H5A 0.5028 0.3966 0.6396 0.027 Uiso calc R 1
C C6 0.35294(15) 0.46151(9) 0.77436(11) 0.0206(2) Uani d . 1
H H6A 0.2694 0.3978 0.7727 0.025 Uiso calc R 1
C C7 0.06217(15) 0.47977(9) 0.94969(10) 0.0187(2) Uani d . 1
C C8 0.46247(16) 0.74933(9) 0.95502(11) 0.0213(2) Uani d . 1
C C9 0.62608(17) 0.83580(10) 0.97243(12) 0.0265(3) Uani d . 1
H H9A 0.6074 0.8951 1.0378 0.040 Uiso calc R 1
H H9B 0.6197 0.8686 0.8783 0.040 Uiso calc R 1
H H9C 0.7579 0.8001 1.0125 0.040 Uiso calc R 1

loop_
_atom_site_aniso_label
_atom_site_aniso_U_11
_atom_site_aniso_U_22
_atom_site_aniso_U_33
_atom_site_aniso_U_12
_atom_site_aniso_U_13
_atom_site_aniso_U_23
O1 0.0246(4) 0.0221(4) 0.0275(4) -0.0041(3) 0.0111(3) -0.0050(3)
C1 0.0165(5) 0.0210(5) 0.0171(5) 0.0011(4) 0.0037(4) 0.0020(4)
O2 0.0336(5) 0.0231(4) 0.0407(5) -0.0042(3) 0.0207(4) -0.0067(3)
C2 0.0180(5) 0.0203(5) 0.0183(5) 0.0007(4) 0.0037(4) 0.0023(4)
C3 0.0184(5) 0.0237(5) 0.0222(5) -0.0003(4) 0.0049(4) 0.0042(4)
C4 0.0204(5) 0.0296(6) 0.0213(5) 0.0035(4) 0.0083(4) 0.0034(4)
C5 0.0225(5) 0.0249(5) 0.0209(5) 0.0032(4) 0.0061(4) -0.0014(4)
C6 0.0190(5) 0.0218(5) 0.0205(5) -0.0007(4) 0.0047(4) 0.0003(4)
C7 0.0165(5) 0.0213(5) 0.0179(5) 0.0006(4) 0.0042(4) 0.0003(4)
C8 0.0222(5) 0.0194(5) 0.0215(5) 0.0001(4) 0.0047(4) 0.0029(4)
C9 0.0267(6) 0.0248(5) 0.0274(6) -0.0057(4) 0.0066(4) -0.0024(4)

loop_
_atom_type_symbol
_atom_type_description
_atom_type_scat_dispersion_real
_atom_type_scat_dispersion_imag
_atom_type_scat_source
C C 0.0033 0.0016 'International Tables Vol C Tables 4.2.6.8 and 6.1.1.4'
H H 0.0000 0.0000 'International Tables Vol C Tables 4.2.6.8 and 6.1.1.4'
N N 0.0061 0.0033 'International Tables Vol C Tables 4.2.6.8 and 6.1.1.4'
O O 0.0106 0.0060 'International Tables Vol C Tables 4.2.6.8 and 6.1.1.4'

loop_
_geom_angle_atom_site_label_1
_geom_angle_atom_site_label_2
_geom_angle_atom_site_label_3
_geom_angle_site_symmetry_3
_geom_angle
C7 N1 C1 . 128.52(9)
C7 N1 H1A . 115.7
C1 N1 H1A . 115.7
C6 C1 N1 . 121.70(9)
C6 C1 C2 . 119.62(10)
N1 C1 C2 . 118.68(9)
C3 C2 C1 . 118.21(10)
C3 C2 C8 . 119.40(9)
C1 C2 C8 . 122.38(9)
C4 C3 C2 . 121.81(10)
C4 C3 H3A . 119.1
C2 C3 H3A . 119.1
C3 C4 C5 . 119.26(10)
C3 C4 H4A . 120.4
C5 C4 H4A . 120.4
C6 C5 C4 . 120.79(10)
C6 C5 H5A . 119.6
C4 C5 H5A . 119.6
C5 C6 C1 . 120.25(10)
C5 C6 H6A . 119.9
C1 C6 H6A . 119.9
O1 C7 N1 . 128.17(9)
O1 C7 C7 3_567 121.18(11)
N1 C7 C7 3_567 110.66(11)
O2 C8 C2 . 122.10(10)
O2 C8 C9 . 119.31(10)
C2 C8 C9 . 118.59(10)
C8 C9 H9A . 109.5
C8 C9 H9B . 109.5
H9A C9 H9B . 109.5
C8 C9 H9C . 109.5
H9A C9 H9C . 109.5
H9B C9 H9C . 109.5

loop_
_geom_bond_atom_site_label_1
_geom_bond_atom_site_label_2
_geom_bond_site_symmetry_2
_geom_bond_distance
N1 C7 . 1.3486(14)
N1 C1 . 1.4010(13)
N1 H1A . 0.8800
O1 C7 . 1.2200(13)
C1 C6 . 1.3996(14)
C1 C2 . 1.4199(14)
O2 C8 . 1.2261(13)
C2 C3 . 1.4021(14)
C2 C8 . 1.4922(14)
C3 C4 . 1.3821(15)
C3 H3A . 0.9500
C4 C5 . 1.3892(16)
C4 H4A . 0.9500
C5 C6 . 1.3867(15)
C5 H5A . 0.9500
C6 H6A . 0.9500
C7 C7 3_567 1.545(2)
C8 C9 . 1.5019(15)
C9 H9A . 0.9800
C9 H9B . 0.9800
C9 H9C . 0.9800

loop_
_geom_hbond_atom_site_label_D
_geom_hbond_atom_site_label_H
_geom_hbond_atom_site_label_A
_geom_hbond_site_symmetry_A
_geom_hbond_distance_DH
_geom_hbond_distance_HA
_geom_hbond_distance_DA
_geom_hbond_angle_DHA
N1 H1A O2 . 0.88 1.91 2.6315(12) 138.3
N1 H1A O1 3_567 0.88 2.22 2.6615(12) 110.9
C9 H9B O1 2_556 0.98 2.55 3.4525(14) 152.5
C9 H9A Cg1 4_565 0.98 2.98 3.4970(10) 113
C9 H9C Cg1 4_565 0.98 2.98 3.4970(10) 105

loop_
_geom_torsion_atom_site_label_1
_geom_torsion_atom_site_label_2
_geom_torsion_atom_site_label_3
_geom_torsion_atom_site_label_4
_geom_torsion_site_symmetry_4
_geom_torsion
C7 N1 C1 C6 . 1.17(16)
C7 N1 C1 C2 . -178.07(9)
C6 C1 C2 C3 . 2.47(15)
N1 C1 C2 C3 . -178.27(8)
C6 C1 C2 C8 . -176.24(9)
N1 C1 C2 C8 . 3.02(15)
C1 C2 C3 C4 . -1.15(15)
C8 C2 C3 C4 . 177.60(9)
C2 C3 C4 C5 . -0.85(16)
C3 C4 C5 C6 . 1.56(16)
C4 C5 C6 C1 . -0.21(16)
N1 C1 C6 C5 . 178.94(9)
C2 C1 C6 C5 . -1.83(16)
C1 N1 C7 O1 . -1.00(18)
C1 N1 C7 C7 3_567 179.18(10)
C3 C2 C8 O2 . 172.52(10)
C1 C2 C8 O2 . -8.79(16)
C3 C2 C8 C9 . -8.44(14)
C1 C2 C8 C9 . 170.26(9)
